data_7130060
loop_
_publ_author_name
'Fang, Da-Shu'
'Deng, Jun'
'Zheng, Jianfeng'
'Li, Wei-Dong Z.'

_publ_section_title
;
 A Stereospecific Total Synthesis of dl-Hexahydroapoerysopine
;
_journal_name_full 'Chemical Communications'
_journal_paper_doi 10.1039/D2CC01892F
_journal_year 2022
_chemical_formula_sum 'C18 H21 N O3'
_chemical_formula_weight 299.36
_space_group_crystal_system monoclinic
_space_group_IT_number 14
_space_group_name_Hall '-P 2yn'
_space_group_name_H-M_alt 'P 1 21/n 1'
_atom_sites_solution_hydrogens geom
_audit_creation_method SHELXL-2014/7
_audit_update_record
;
2021-10-14 deposited with the CCDC.	2022-05-05 downloaded from the CCDC.
;
_cell_angle_alpha 90
_cell_angle_beta 109.380(6)
_cell_angle_gamma 90
_cell_formula_units_Z 4
_cell_length_a 11.9211(6)
_cell_length_b 7.5981(3)
_cell_length_c 17.1600(10)
_cell_measurement_temperature 293(2)
_cell_volume 1466.24(14)
_computing_structure_refinement 'SHELXL-2014/7 (Sheldrick, 2014)'
_diffrn_ambient_temperature 293(2)
_diffrn_measured_fraction_theta_full 0.998
_diffrn_measured_fraction_theta_max 0.856
_diffrn_radiation_type MoK\a
_diffrn_radiation_wavelength 0.71073
_diffrn_reflns_av_R_equivalents 0.0211
_diffrn_reflns_av_unetI/netI 0.0422
_diffrn_reflns_Laue_measured_fraction_full 0.998
_diffrn_reflns_Laue_measured_fraction_max 0.856
_diffrn_reflns_limit_h_max 14
_diffrn_reflns_limit_h_min -16
_diffrn_reflns_limit_k_max 9
_diffrn_reflns_limit_k_min -9
_diffrn_reflns_limit_l_max 23
_diffrn_reflns_limit_l_min -16
_diffrn_reflns_number 6366
_diffrn_reflns_point_group_measured_fraction_full 0.998
_diffrn_reflns_point_group_measured_fraction_max 0.856
_diffrn_reflns_theta_full 25.242
_diffrn_reflns_theta_max 29.072
_diffrn_reflns_theta_min 3.606
_exptl_absorpt_coefficient_mu 0.092
_exptl_crystal_density_diffrn 1.356
_exptl_crystal_F_000 640
_refine_diff_density_max 0.213
_refine_diff_density_min -0.214
_refine_diff_density_rms 0.048
_refine_ls_extinction_method none
_refine_ls_goodness_of_fit_ref 1.049
_refine_ls_hydrogen_treatment constr
_refine_ls_matrix_type full
_refine_ls_number_parameters 201
_refine_ls_number_reflns 3374
_refine_ls_number_restraints 0
_refine_ls_restrained_S_all 1.049
_refine_ls_R_factor_all 0.0799
_refine_ls_R_factor_gt 0.0545
_refine_ls_shift/su_max 0.000
_refine_ls_shift/su_mean 0.000
_refine_ls_structure_factor_coef Fsqd
_refine_ls_weighting_details 'w=1/[\s^2^(Fo^2^)+(0.0577P)^2^+0.6158P] where P=(Fo^2^+2Fc^2^)/3'
_refine_ls_weighting_scheme calc
_refine_ls_wR_factor_gt 0.1316
_refine_ls_wR_factor_ref 0.1509
_reflns_Friedel_coverage 0.000
_reflns_number_gt 2421
_reflns_number_total 3374
_reflns_threshold_expression 'I > 2\s(I)'
_cod_data_source_file d2cc01892f2.cif
_cod_data_source_block 20201214-dengjun-fds-20201104-1
_cod_original_sg_symbol_H-M 'P 21/n'
_cod_database_code 7130060
_shelx_shelxl_version_number 2014/7
_shelx_space_group_comment
;
The symmetry employed for this shelxl refinement is uniquely defined
by the following loop, which should always be used as a source of
symmetry information in preference to the above space-group names.
They are only intended as comments.
;

loop_
_space_group_symop_operation_xyz
'x, y, z'
'-x+1/2, y+1/2, -z+1/2'
'-x, -y, -z'
'x-1/2, -y-1/2, z-1/2'

loop_
_atom_site_label
_atom_site_type_symbol
_atom_site_fract_x
_atom_site_fract_y
_atom_site_fract_z
_atom_site_U_iso_or_equiv
_atom_site_adp_type
_atom_site_occupancy
_atom_site_site_symmetry_order
_atom_site_calc_flag
_atom_site_refinement_flags_posn
_atom_site_refinement_flags_adp
_atom_site_refinement_flags_occupancy
_atom_site_disorder_assembly
_atom_site_disorder_group
O3 O 0.62420(12) 0.6924(2) 0.77712(8) 0.0367(4) Uani 1 1 d . . . . .
O1 O 0.45064(12) 0.8070(2) 0.65017(9) 0.0439(4) Uani 1 1 d . . . . .
O2 O 1.07178(12) 0.8318(2) 0.48390(10) 0.0450(4) Uani 1 1 d . . . . .
N1 N 0.89495(14) 0.7334(2) 0.49210(10) 0.0322(4) Uani 1 1 d . . . . .
C3 C 0.56463(17) 0.7549(3) 0.55781(12) 0.0307(4) Uani 1 1 d . . . . .
H3 H 0.5027 0.7977 0.5130 0.037 Uiso 1 1 calc R U . . .
C15 C 0.75943(16) 0.6278(2) 0.61318(11) 0.0276(4) Uani 1 1 d . . . . .
C17 C 0.64396(17) 0.6896(3) 0.70294(12) 0.0289(4) Uani 1 1 d . . . . .
C4 C 0.66878(16) 0.6947(2) 0.54490(11) 0.0271(4) Uani 1 1 d . . . . .
C11 C 0.96610(18) 0.7996(3) 0.45083(13) 0.0337(5) Uani 1 1 d . . . . .
C16 C 0.74576(17) 0.6274(3) 0.69108(12) 0.0300(4) Uani 1 1 d . . . . .
H16 H 0.8070 0.5840 0.7361 0.036 Uiso 1 1 calc R U . . .
C2 C 0.55122(16) 0.7527(3) 0.63471(12) 0.0312(4) Uani 1 1 d . . . . .
C5 C 0.67589(17) 0.6991(2) 0.45991(11) 0.0287(4) Uani 1 1 d . . . . .
C12 C 0.77572(17) 0.7115(3) 0.44050(11) 0.0301(4) Uani 1 1 d . . . . .
C14 C 0.87393(17) 0.5589(3) 0.60586(12) 0.0346(5) Uani 1 1 d . . . . .
H14A H 0.8561 0.4644 0.5656 0.042 Uiso 1 1 calc R U . . .
H14B H 0.9222 0.5104 0.6586 0.042 Uiso 1 1 calc R U . . .
C6 C 0.55754(18) 0.6981(3) 0.38984(12) 0.0367(5) Uani 1 1 d . . . . .
H6A H 0.5198 0.8117 0.3882 0.044 Uiso 1 1 calc R U . . .
H6B H 0.5065 0.6102 0.4018 0.044 Uiso 1 1 calc R U . . .
C9 C 0.78106(19) 0.7140(3) 0.35302(12) 0.0375(5) Uani 1 1 d . . . . .
H9 H 0.7981 0.5937 0.3398 0.045 Uiso 1 1 calc R U . . .
C13 C 0.94411(18) 0.6992(3) 0.58018(12) 0.0375(5) Uani 1 1 d . . . . .
H13A H 0.9430 0.8068 0.6103 0.045 Uiso 1 1 calc R U . . .
H13B H 1.0262 0.6615 0.5940 0.045 Uiso 1 1 calc R U . . .
C18 C 0.7179(2) 0.6305(3) 0.84730(13) 0.0434(6) Uani 1 1 d . . . . .
H18A H 0.7372 0.5115 0.8379 0.065 Uiso 1 1 calc R U . . .
H18B H 0.6931 0.6346 0.8951 0.065 Uiso 1 1 calc R U . . .
H18C H 0.7867 0.7037 0.8563 0.065 Uiso 1 1 calc R U . . .
C10 C 0.89130(19) 0.8243(3) 0.36159(13) 0.0413(5) Uani 1 1 d . . . . .
H10A H 0.9324 0.7820 0.3251 0.050 Uiso 1 1 calc R U . . .
H10B H 0.8707 0.9472 0.3495 0.050 Uiso 1 1 calc R U . . .
C7 C 0.5661(2) 0.6601(3) 0.30458(13) 0.0459(6) Uani 1 1 d . . . . .
H7A H 0.5816 0.5358 0.3002 0.055 Uiso 1 1 calc R U . . .
H7B H 0.4910 0.6882 0.2625 0.055 Uiso 1 1 calc R U . . .
C1 C 0.34279(19) 0.8124(4) 0.58155(15) 0.0500(6) Uani 1 1 d . . . . .
H1A H 0.3442 0.9117 0.5473 0.075 Uiso 1 1 calc R U . . .
H1B H 0.2765 0.8228 0.6012 0.075 Uiso 1 1 calc R U . . .
H1C H 0.3351 0.7061 0.5499 0.075 Uiso 1 1 calc R U . . .
C8 C 0.6644(2) 0.7672(3) 0.28991(13) 0.0440(6) Uani 1 1 d . . . . .
H8A H 0.6663 0.7456 0.2347 0.053 Uiso 1 1 calc R U . . .
H8B H 0.6504 0.8917 0.2951 0.053 Uiso 1 1 calc R U . . .

loop_
_atom_site_aniso_label
_atom_site_aniso_U_11
_atom_site_aniso_U_22
_atom_site_aniso_U_33
_atom_site_aniso_U_23
_atom_site_aniso_U_13
_atom_site_aniso_U_12
O3 0.0317(7) 0.0526(9) 0.0278(7) -0.0008(6) 0.0126(6) 0.0027(7)
O1 0.0272(7) 0.0666(11) 0.0383(8) -0.0011(7) 0.0112(6) 0.0107(7)
O2 0.0279(8) 0.0672(11) 0.0430(9) -0.0024(8) 0.0158(7) -0.0015(7)
N1 0.0266(8) 0.0459(10) 0.0243(8) 0.0006(7) 0.0089(7) -0.0005(7)
C3 0.0248(9) 0.0363(11) 0.0275(10) 0.0016(8) 0.0038(8) 0.0011(8)
C15 0.0278(9) 0.0294(10) 0.0263(9) 0.0018(7) 0.0098(8) 0.0011(8)
C17 0.0291(10) 0.0315(10) 0.0276(10) -0.0029(8) 0.0112(8) -0.0042(8)
C4 0.0266(9) 0.0288(10) 0.0250(9) -0.0006(7) 0.0073(8) -0.0024(8)
C11 0.0299(10) 0.0412(11) 0.0328(11) -0.0017(9) 0.0141(9) 0.0024(9)
C16 0.0274(9) 0.0353(10) 0.0257(9) 0.0027(8) 0.0067(8) 0.0016(8)
C2 0.0231(9) 0.0365(11) 0.0347(11) -0.0023(8) 0.0106(8) -0.0003(8)
C5 0.0294(10) 0.0306(10) 0.0237(9) -0.0007(7) 0.0058(8) -0.0013(8)
C12 0.0301(10) 0.0365(11) 0.0216(9) 0.0005(8) 0.0055(8) 0.0006(8)
C14 0.0320(10) 0.0428(12) 0.0295(10) 0.0067(9) 0.0109(8) 0.0102(9)
C6 0.0310(10) 0.0469(12) 0.0281(10) -0.0001(9) 0.0043(8) -0.0035(9)
C9 0.0392(11) 0.0479(13) 0.0259(10) -0.0024(9) 0.0113(9) -0.0006(10)
C13 0.0270(10) 0.0588(14) 0.0241(10) 0.0014(9) 0.0052(8) 0.0006(9)
C18 0.0423(12) 0.0612(15) 0.0279(11) 0.0048(10) 0.0130(9) 0.0083(11)
C10 0.0380(11) 0.0585(14) 0.0302(11) 0.0049(10) 0.0153(9) 0.0030(11)
C7 0.0417(12) 0.0630(15) 0.0264(11) -0.0043(10) 0.0025(9) -0.0084(11)
C1 0.0281(11) 0.0661(16) 0.0513(15) -0.0073(12) 0.0072(10) 0.0069(11)
C8 0.0462(13) 0.0591(15) 0.0240(10) 0.0014(10) 0.0078(9) -0.0030(11)

loop_
_atom_type_symbol
_atom_type_description
_atom_type_scat_dispersion_real
_atom_type_scat_dispersion_imag
_atom_type_scat_source
C C 0.0033 0.0016 'International Tables Vol C Tables 4.2.6.8 and 6.1.1.4'
H H 0.0000 0.0000 'International Tables Vol C Tables 4.2.6.8 and 6.1.1.4'
N N 0.0061 0.0033 'International Tables Vol C Tables 4.2.6.8 and 6.1.1.4'
O O 0.0106 0.0060 'International Tables Vol C Tables 4.2.6.8 and 6.1.1.4'

loop_
_geom_angle_atom_site_label_1
_geom_angle_atom_site_label_2
_geom_angle_atom_site_label_3
_geom_angle
_geom_angle_site_symmetry_1
_geom_angle_site_symmetry_3
_geom_angle_publ_flag
C17 O3 C18 116.89(15) . . ?
C2 O1 C1 117.01(17) . . ?
C11 N1 C12 112.72(16) . . ?
C11 N1 C13 119.94(16) . . ?
C12 N1 C13 127.30(16) . . ?
C2 C3 C4 122.29(18) . . ?
C2 C3 H3 118.9 . . ?
C4 C3 H3 118.9 . . ?
C16 C15 C4 119.87(17) . . ?
C16 C15 C14 118.37(16) . . ?
C4 C15 C14 121.74(16) . . ?
O3 C17 C16 125.02(17) . . ?
O3 C17 C2 116.10(17) . . ?
C16 C17 C2 118.87(17) . . ?
C15 C4 C3 117.55(17) . . ?
C15 C4 C5 123.29(17) . . ?
C3 C4 C5 119.12(17) . . ?
O2 C11 N1 123.61(19) . . ?
O2 C11 C10 128.18(19) . . ?
N1 C11 C10 108.21(17) . . ?
C17 C16 C15 121.84(17) . . ?
C17 C16 H16 119.1 . . ?
C15 C16 H16 119.1 . . ?
O1 C2 C3 124.46(18) . . ?
O1 C2 C17 115.99(17) . . ?
C3 C2 C17 119.54(18) . . ?
C12 C5 C4 126.03(17) . . ?
C12 C5 C6 118.10(17) . . ?
C4 C5 C6 115.80(17) . . ?
C5 C12 N1 130.06(17) . . ?
C5 C12 C9 125.18(18) . . ?
N1 C12 C9 104.69(16) . . ?
C15 C14 C13 112.63(17) . . ?
C15 C14 H14A 109.1 . . ?
C13 C14 H14A 109.1 . . ?
C15 C14 H14B 109.1 . . ?
C13 C14 H14B 109.1 . . ?
H14A C14 H14B 107.8 . . ?
C5 C6 C7 114.76(18) . . ?
C5 C6 H6A 108.6 . . ?
C7 C6 H6A 108.6 . . ?
C5 C6 H6B 108.6 . . ?
C7 C6 H6B 108.6 . . ?
H6A C6 H6B 107.6 . . ?
C8 C9 C12 112.41(18) . . ?
C8 C9 C10 118.85(18) . . ?
C12 C9 C10 103.21(16) . . ?
C8 C9 H9 107.3 . . ?
C12 C9 H9 107.3 . . ?
C10 C9 H9 107.3 . . ?
N1 C13 C14 111.05(17) . . ?
N1 C13 H13A 109.4 . . ?
C14 C13 H13A 109.4 . . ?
N1 C13 H13B 109.4 . . ?
C14 C13 H13B 109.4 . . ?
H13A C13 H13B 108.0 . . ?
O3 C18 H18A 109.5 . . ?
O3 C18 H18B 109.5 . . ?
H18A C18 H18B 109.5 . . ?
O3 C18 H18C 109.5 . . ?
H18A C18 H18C 109.5 . . ?
H18B C18 H18C 109.5 . . ?
C11 C10 C9 103.31(17) . . ?
C11 C10 H10A 111.1 . . ?
C9 C10 H10A 111.1 . . ?
C11 C10 H10B 111.1 . . ?
C9 C10 H10B 111.1 . . ?
H10A C10 H10B 109.1 . . ?
C8 C7 C6 111.06(18) . . ?
C8 C7 H7A 109.4 . . ?
C6 C7 H7A 109.4 . . ?
C8 C7 H7B 109.4 . . ?
C6 C7 H7B 109.4 . . ?
H7A C7 H7B 108.0 . . ?
O1 C1 H1A 109.5 . . ?
O1 C1 H1B 109.5 . . ?
H1A C1 H1B 109.5 . . ?
O1 C1 H1C 109.5 . . ?
H1A C1 H1C 109.5 . . ?
H1B C1 H1C 109.5 . . ?
C9 C8 C7 108.47(18) . . ?
C9 C8 H8A 110.0 . . ?
C7 C8 H8A 110.0 . . ?
C9 C8 H8B 110.0 . . ?
C7 C8 H8B 110.0 . . ?
H8A C8 H8B 108.4 . . ?

loop_
_geom_bond_atom_site_label_1
_geom_bond_atom_site_label_2
_geom_bond_distance
_geom_bond_site_symmetry_2
_geom_bond_publ_flag
O3 C17 1.369(2) . ?
O3 C18 1.424(2) . ?
O1 C2 1.374(2) . ?
O1 C1 1.427(3) . ?
O2 C11 1.223(2) . ?
N1 C11 1.369(3) . ?
N1 C12 1.413(2) . ?
N1 C13 1.452(2) . ?
C3 C2 1.381(3) . ?
C3 C4 1.408(3) . ?
C3 H3 0.9300 . ?
C15 C16 1.399(3) . ?
C15 C4 1.400(3) . ?
C15 C14 1.506(3) . ?
C17 C16 1.379(3) . ?
C17 C2 1.401(3) . ?
C4 C5 1.489(3) . ?
C11 C10 1.506(3) . ?
C16 H16 0.9300 . ?
C5 C12 1.341(3) . ?
C5 C6 1.520(3) . ?
C12 C9 1.524(3) . ?
C14 C13 1.508(3) . ?
C14 H14A 0.9700 . ?
C14 H14B 0.9700 . ?
C6 C7 1.528(3) . ?
C6 H6A 0.9700 . ?
C6 H6B 0.9700 . ?
C9 C8 1.506(3) . ?
C9 C10 1.524(3) . ?
C9 H9 0.9800 . ?
C13 H13A 0.9700 . ?
C13 H13B 0.9700 . ?
C18 H18A 0.9600 . ?
C18 H18B 0.9600 . ?
C18 H18C 0.9600 . ?
C10 H10A 0.9700 . ?
C10 H10B 0.9700 . ?
C7 C8 1.515(3) . ?
C7 H7A 0.9700 . ?
C7 H7B 0.9700 . ?
C1 H1A 0.9600 . ?
C1 H1B 0.9600 . ?
C1 H1C 0.9600 . ?
C8 H8A 0.9700 . ?
C8 H8B 0.9700 . ?
